data_4002750
loop_
_publ_author_name
'Hiszpanski, Anna M.'
'Woll, Arthur R.'
'Kim, Bumjung'
'Nuckolls, Colin'
'Loo, Yueh-Lin'

_publ_section_title
;
 Altering the Polymorphic Accessibility of Polycyclic Aromatic
 Hydrocarbons with Fluorination
;
_journal_name_full 'Chemistry of Materials'
_journal_paper_doi 10.1021/acs.chemmater.7b00627
_journal_year 2017
_chemical_formula_sum 'C48 H16 F8'
_chemical_formula_weight 744.61
_chemical_name_systematic
; 
 ? 
;
_space_group_IT_number 14
_symmetry_cell_setting monoclinic
_symmetry_space_group_name_Hall '-P 2ybc'
_symmetry_space_group_name_H-M 'P 1 21/c 1'
_atom_sites_solution_hydrogens geom
_atom_sites_solution_primary direct
_atom_sites_solution_secondary difmap
_audit_creation_method SHELXL-97
_cell_angle_alpha 90.00
_cell_angle_beta 90.288(5)
_cell_angle_gamma 90.00
_cell_formula_units_Z 2
_cell_length_a 12.104(4)
_cell_length_b 8.399(2)
_cell_length_c 14.421(4)
_cell_measurement_reflns_used 9966
_cell_measurement_temperature 125(2)
_cell_measurement_theta_max 31.09
_cell_measurement_theta_min 2.81
_cell_volume 1466.0(7)
_computing_cell_refinement 'Bruker SAINT'
_computing_data_collection 'Bruker APEX2'
_computing_data_reduction 'Bruker SAINT'
_computing_molecular_graphics 'Bruker SHELXTL'
_computing_publication_material 'Bruker SHELXTL'
_computing_structure_refinement 'SHELXL-97 (Sheldrick, 2008)'
_computing_structure_solution 'SHELXS-97 (Sheldrick, 2008)'
_diffrn_ambient_temperature 125(2)
_diffrn_measured_fraction_theta_full 0.993
_diffrn_measured_fraction_theta_max 0.993
_diffrn_measurement_device_type 'Bruker APEX-II CCD'
_diffrn_measurement_method '\f and \w scans'
_diffrn_radiation_monochromator graphite
_diffrn_radiation_source 'fine-focus sealed tube'
_diffrn_radiation_type MoK\a
_diffrn_radiation_wavelength 0.71073
_diffrn_reflns_av_R_equivalents 0.0430
_diffrn_reflns_av_sigmaI/netI 0.0360
_diffrn_reflns_limit_h_max 17
_diffrn_reflns_limit_h_min -17
_diffrn_reflns_limit_k_max 12
_diffrn_reflns_limit_k_min -12
_diffrn_reflns_limit_l_max 20
_diffrn_reflns_limit_l_min -20
_diffrn_reflns_number 23821
_diffrn_reflns_theta_full 31.14
_diffrn_reflns_theta_max 31.14
_diffrn_reflns_theta_min 1.41
_exptl_absorpt_coefficient_mu 0.133
_exptl_absorpt_correction_T_max 0.9934
_exptl_absorpt_correction_T_min 0.9650
_exptl_absorpt_correction_type empirical
_exptl_absorpt_process_details SADABS
_exptl_crystal_colour ORANGE
_exptl_crystal_density_diffrn 1.687
_exptl_crystal_density_method 'not measured'
_exptl_crystal_description PLATE
_exptl_crystal_F_000 752
_exptl_crystal_size_max 0.27
_exptl_crystal_size_mid 0.26
_exptl_crystal_size_min 0.05
_refine_diff_density_max 0.437
_refine_diff_density_min -0.363
_refine_diff_density_rms 0.068
_refine_ls_extinction_method none
_refine_ls_goodness_of_fit_ref 1.053
_refine_ls_hydrogen_treatment constr
_refine_ls_matrix_type full
_refine_ls_number_parameters 254
_refine_ls_number_reflns 4702
_refine_ls_number_restraints 0
_refine_ls_restrained_S_all 1.053
_refine_ls_R_factor_all 0.0698
_refine_ls_R_factor_gt 0.0491
_refine_ls_shift/su_max 0.000
_refine_ls_shift/su_mean 0.000
_refine_ls_structure_factor_coef Fsqd
_refine_ls_weighting_details 'calc w=1/[\s^2^(Fo^2^)+(0.0589P)^2^+1.4475P] where P=(Fo^2^+2Fc^2^)/3'
_refine_ls_weighting_scheme calc
_refine_ls_wR_factor_gt 0.1188
_refine_ls_wR_factor_ref 0.1367
_reflns_number_gt 3810
_reflns_number_total 4702
_reflns_threshold_expression >2sigma(I)
_cod_data_source_file cm7b00627_si_002.cif
_cod_data_source_block jfs10
_cod_depositor_comments
;
The following automatic conversions were performed:

'_symmetry_cell_setting' value 'Monoclinic' changed to 'monoclinic'
according to
/home/data/users/saulius/crontab/automatic-downloads/rss-feeds/ACS/lib/dictionaries/cif_core.dic
dictionary named 'cif_core.dic' version 2.4.2 from 2011-04-26.

'_exptl_absorpt_correction_type' value 'EMPIRICAL' changed to
'empirical' according to
/home/data/users/saulius/crontab/automatic-downloads/rss-feeds/ACS/lib/dictionaries/cif_core.dic
dictionary named 'cif_core.dic' version 2.4.2 from 2011-04-26.

'_refine_ls_hydrogen_treatment' value 'CONSTR' changed to 'constr'
according to
/home/data/users/saulius/crontab/automatic-downloads/rss-feeds/ACS/lib/dictionaries/cif_core.dic
dictionary named 'cif_core.dic' version 2.4.2 from 2011-04-26.

Automatic conversion script
Id: cif_fix_values 4973 2017-02-22 13:04:09Z antanas 
;
_cod_original_sg_symbol_H-M P2(1)/c
_cod_database_code 4002750

loop_
_symmetry_equiv_pos_as_xyz
'x, y, z'
'-x, y+1/2, -z+1/2'
'-x, -y, -z'
'x, -y-1/2, z-1/2'

loop_
_atom_site_label
_atom_site_type_symbol
_atom_site_fract_x
_atom_site_fract_y
_atom_site_fract_z
_atom_site_U_iso_or_equiv
_atom_site_adp_type
_atom_site_occupancy
_atom_site_symmetry_multiplicity
_atom_site_calc_flag
_atom_site_refinement_flags
F1 F 0.15083(11) 0.47345(17) 0.75919(10) 0.0209(3) Uani 1 1 d .
F2 F 0.19218(12) 0.57095(19) 0.92957(10) 0.0260(3) Uani 1 1 d .
F3 F 0.40091(12) 0.63757(17) 0.98661(9) 0.0244(3) Uani 1 1 d .
F4 F 0.56943(11) 0.59785(16) 0.87339(9) 0.0199(3) Uani 1 1 d .
C1 C 0.20181(16) 0.3811(2) 0.48958(14) 0.0137(4) Uani 1 1 d .
C2 C 0.10662(18) 0.3071(3) 0.45071(15) 0.0167(4) Uani 1 1 d .
H2A H 0.0884 0.3253 0.3874 0.020 Uiso 1 1 calc R
C3 C 0.04034(17) 0.2093(3) 0.50321(16) 0.0184(4) Uani 1 1 d .
H3A H -0.0246 0.1642 0.4768 0.022 Uiso 1 1 calc R
C4 C 0.06869(18) 0.1763(3) 0.59573(15) 0.0177(4) Uani 1 1 d .
H4A H 0.0240 0.1065 0.6313 0.021 Uiso 1 1 calc R
C5 C 0.16118(17) 0.2448(3) 0.63508(15) 0.0166(4) Uani 1 1 d .
H5A H 0.1808 0.2190 0.6971 0.020 Uiso 1 1 calc R
C6 C 0.22740(17) 0.3529(2) 0.58467(14) 0.0141(4) Uani 1 1 d .
C7 C 0.32681(16) 0.4220(2) 0.62445(14) 0.0132(4) Uani 1 1 d .
C8 C 0.34469(17) 0.4513(2) 0.72264(14) 0.0139(4) Uani 1 1 d .
C9 C 0.25817(17) 0.4813(3) 0.78546(14) 0.0158(4) Uani 1 1 d .
C10 C 0.27676(18) 0.5360(3) 0.87411(15) 0.0177(4) Uani 1 1 d .
C11 C 0.38373(19) 0.5690(3) 0.90387(14) 0.0175(4) Uani 1 1 d .
C12 C 0.47041(18) 0.5434(2) 0.84522(14) 0.0149(4) Uani 1 1 d .
C13 C 0.45519(16) 0.4800(2) 0.75534(14) 0.0131(4) Uani 1 1 d .
C14 C 0.54661(16) 0.4672(2) 0.69171(14) 0.0133(4) Uani 1 1 d .
C15 C 0.65894(17) 0.4338(2) 0.72010(14) 0.0136(4) Uani 1 1 d .
C16 C 0.68306(18) 0.3533(2) 0.80435(14) 0.0156(4) Uani 1 1 d .
H16A H 0.6246 0.3291 0.8457 0.019 Uiso 1 1 calc R
C17 C 0.78947(19) 0.3097(3) 0.82743(15) 0.0182(4) Uani 1 1 d .
H17A H 0.8041 0.2582 0.8849 0.022 Uiso 1 1 calc R
C18 C 0.87605(18) 0.3413(3) 0.76599(15) 0.0179(4) Uani 1 1 d .
H18A H 0.9494 0.3110 0.7816 0.021 Uiso 1 1 calc R
C19 C 0.85465(17) 0.4168(3) 0.68254(15) 0.0165(4) Uani 1 1 d .
H19A H 0.9138 0.4358 0.6409 0.020 Uiso 1 1 calc R
C20 C 0.74629(17) 0.4666(2) 0.65764(14) 0.0142(4) Uani 1 1 d .
C21 C 0.71999(16) 0.5337(2) 0.56739(13) 0.0134(4) Uani 1 1 d .
C22 C 0.61133(16) 0.5181(2) 0.53394(14) 0.0127(3) Uani 1 1 d .
C23 C 0.52310(16) 0.4837(2) 0.59706(14) 0.0130(4) Uani 1 1 d .
C24 C 0.41154(16) 0.4635(2) 0.56341(14) 0.0127(3) Uani 1 1 d .

loop_
_atom_site_aniso_label
_atom_site_aniso_U_11
_atom_site_aniso_U_22
_atom_site_aniso_U_33
_atom_site_aniso_U_23
_atom_site_aniso_U_13
_atom_site_aniso_U_12
F1 0.0139(6) 0.0266(7) 0.0223(7) -0.0023(5) 0.0033(5) 0.0002(5)
F2 0.0236(7) 0.0324(8) 0.0220(7) -0.0025(6) 0.0100(6) 0.0017(6)
F3 0.0312(8) 0.0271(7) 0.0150(6) -0.0049(5) 0.0027(5) 0.0011(6)
F4 0.0193(6) 0.0228(6) 0.0177(6) -0.0036(5) -0.0020(5) -0.0031(5)
C1 0.0117(8) 0.0142(8) 0.0152(9) 0.0000(7) 0.0003(7) -0.0006(7)
C2 0.0147(9) 0.0184(9) 0.0169(9) -0.0001(7) -0.0008(7) -0.0020(7)
C3 0.0129(9) 0.0185(9) 0.0238(11) -0.0008(8) -0.0005(8) -0.0027(7)
C4 0.0152(9) 0.0167(9) 0.0213(10) 0.0015(7) 0.0025(8) -0.0011(7)
C5 0.0151(9) 0.0175(9) 0.0171(9) 0.0014(7) 0.0018(7) 0.0005(8)
C6 0.0121(8) 0.0148(8) 0.0155(9) -0.0005(7) 0.0010(7) -0.0001(7)
C7 0.0126(8) 0.0143(8) 0.0127(8) 0.0006(7) 0.0000(7) 0.0003(7)
C8 0.0136(9) 0.0149(8) 0.0132(9) 0.0003(7) 0.0018(7) -0.0003(7)
C9 0.0147(9) 0.0177(9) 0.0150(9) 0.0011(7) 0.0022(7) 0.0007(7)
C10 0.0187(10) 0.0187(9) 0.0157(9) 0.0009(8) 0.0055(8) 0.0018(8)
C11 0.0225(10) 0.0180(9) 0.0120(9) -0.0002(7) 0.0015(8) 0.0013(8)
C12 0.0169(9) 0.0155(9) 0.0123(9) 0.0001(7) -0.0002(7) -0.0018(7)
C13 0.0148(9) 0.0138(8) 0.0107(8) 0.0005(7) 0.0015(7) 0.0003(7)
C14 0.0125(9) 0.0148(8) 0.0126(9) -0.0005(7) 0.0003(7) -0.0007(7)
C15 0.0129(9) 0.0149(8) 0.0131(9) -0.0009(7) -0.0007(7) -0.0006(7)
C16 0.0167(9) 0.0166(9) 0.0135(9) -0.0005(7) -0.0015(7) -0.0007(7)
C17 0.0197(10) 0.0184(9) 0.0165(9) 0.0005(7) -0.0030(8) 0.0005(8)
C18 0.0148(9) 0.0200(10) 0.0189(10) -0.0014(8) -0.0036(7) 0.0017(7)
C19 0.0141(9) 0.0183(9) 0.0171(9) 0.0000(7) -0.0010(8) -0.0003(7)
C20 0.0134(9) 0.0154(9) 0.0138(9) -0.0007(7) -0.0006(7) 0.0001(7)
C21 0.0131(9) 0.0149(9) 0.0123(9) -0.0003(7) 0.0014(7) 0.0004(7)
C22 0.0126(8) 0.0128(8) 0.0127(8) -0.0009(6) -0.0001(7) 0.0003(7)
C23 0.0124(8) 0.0141(8) 0.0124(9) -0.0007(6) 0.0003(7) -0.0003(7)
C24 0.0114(8) 0.0136(8) 0.0132(9) 0.0005(7) 0.0014(7) 0.0000(6)

loop_
_atom_type_symbol
_atom_type_description
_atom_type_scat_dispersion_real
_atom_type_scat_dispersion_imag
_atom_type_scat_source
C C 0.0033 0.0016 'International Tables Vol C Tables 4.2.6.8 and 6.1.1.4'
H H 0.0000 0.0000 'International Tables Vol C Tables 4.2.6.8 and 6.1.1.4'
F F 0.0171 0.0103 'International Tables Vol C Tables 4.2.6.8 and 6.1.1.4'

loop_
_geom_angle_atom_site_label_1
_geom_angle_atom_site_label_2
_geom_angle_atom_site_label_3
_geom_angle
_geom_angle_site_symmetry_1
_geom_angle_site_symmetry_3
C2 C1 C6 118.62(18) . .
C2 C1 C21 121.59(18) . 3_666
C6 C1 C21 119.30(18) . 3_666
C3 C2 C1 121.1(2) . .
C2 C3 C4 120.0(2) . .
C5 C4 C3 120.2(2) . .
C4 C5 C6 121.2(2) . .
C5 C6 C1 118.71(19) . .
C5 C6 C7 121.61(19) . .
C1 C6 C7 119.35(18) . .
C24 C7 C6 117.38(18) . .
C24 C7 C8 117.72(18) . .
C6 C7 C8 124.91(18) . .
C9 C8 C13 116.88(18) . .
C9 C8 C7 123.29(19) . .
C13 C8 C7 118.85(18) . .
F1 C9 C10 115.38(18) . .
F1 C9 C8 121.76(18) . .
C10 C9 C8 122.5(2) . .
F2 C10 C9 120.5(2) . .
F2 C10 C11 119.2(2) . .
C9 C10 C11 120.1(2) . .
F3 C11 C12 120.1(2) . .
F3 C11 C10 120.04(19) . .
C12 C11 C10 119.6(2) . .
F4 C12 C11 116.43(18) . .
F4 C12 C13 121.18(18) . .
C11 C12 C13 122.0(2) . .
C12 C13 C8 118.79(18) . .
C12 C13 C14 120.93(19) . .
C8 C13 C14 119.59(18) . .
C23 C14 C13 117.34(18) . .
C23 C14 C15 118.80(18) . .
C13 C14 C15 123.83(18) . .
C16 C15 C20 119.02(19) . .
C16 C15 C14 121.61(18) . .
C20 C15 C14 119.01(18) . .
C17 C16 C15 121.4(2) . .
C16 C17 C18 119.8(2) . .
C19 C18 C17 120.0(2) . .
C18 C19 C20 121.6(2) . .
C15 C20 C19 118.15(19) . .
C15 C20 C21 118.92(18) . .
C19 C20 C21 122.59(19) . .
C22 C21 C1 117.74(18) . 3_666
C22 C21 C20 118.19(18) . .
C1 C21 C20 124.06(18) 3_666 .
C21 C22 C23 119.93(18) . .
C21 C22 C24 120.04(18) . 3_666
C23 C22 C24 120.03(17) . 3_666
C14 C23 C22 119.33(18) . .
C14 C23 C24 120.11(18) . .
C22 C23 C24 120.55(18) . .
C7 C24 C22 120.20(18) . 3_666
C7 C24 C23 120.37(18) . .
C22 C24 C23 119.41(18) 3_666 .

loop_
_geom_bond_atom_site_label_1
_geom_bond_atom_site_label_2
_geom_bond_distance
_geom_bond_site_symmetry_2
F1 C9 1.353(2) .
F2 C10 1.335(2) .
F3 C11 1.340(2) .
F4 C12 1.344(3) .
C1 C2 1.422(3) .
C1 C6 1.424(3) .
C1 C21 1.446(3) 3_666
C2 C3 1.377(3) .
C3 C4 1.404(3) .
C4 C5 1.378(3) .
C5 C6 1.414(3) .
C6 C7 1.451(3) .
C7 C24 1.399(3) .
C7 C8 1.452(3) .
C8 C9 1.411(3) .
C8 C13 1.436(3) .
C9 C10 1.376(3) .
C10 C11 1.390(3) .
C11 C12 1.368(3) .
C12 C13 1.412(3) .
C13 C14 1.445(3) .
C14 C23 1.400(3) .
C14 C15 1.446(3) .
C15 C16 1.419(3) .
C15 C20 1.419(3) .
C16 C17 1.378(3) .
C17 C18 1.401(3) .
C18 C19 1.383(3) .
C19 C20 1.421(3) .
C20 C21 1.452(3) .
C21 C22 1.405(3) .
C21 C1 1.446(3) 3_666
C22 C23 1.436(3) .
C22 C24 1.438(3) 3_666
C23 C24 1.443(3) .
C24 C22 1.438(3) 3_666
